data_4002257
loop_
_publ_author_name
'Muncaster, G.'
'Thomas, J.M.'
'Catlow, C.R.A.'
'Sankar, G.'
'Coles, S.J.'
'Hursthouse, M.'

_publ_section_title
;
 The local structure of tetrahedral Co(III): a detailed crystal structure
 investigation of K5 Co(III) W12 O40 . 20(H2 O)
;
_journal_name_full 'Chemistry of Materials (1,1989-)'
_journal_page_first 16
_journal_page_last 18
_journal_volume 12
_journal_year 2000
_chemical_formula_sum 'Co K2 O52 W12'
_chemical_name_systematic 'K5 (Co W12 O40) (H2 O)20'
_space_group_IT_number 144
_symmetry_space_group_name_Hall 'P 31'
_symmetry_space_group_name_H-M 'P 31'
_cell_angle_alpha 90
_cell_angle_beta 90
_cell_angle_gamma 120
_cell_formula_units_Z 3
_cell_length_a 18.937
_cell_length_b 18.937
_cell_length_c 12.484
_cell_volume 3877.098
_citation_journal_id_ASTM CMATEX
_cod_data_source_file Muncaster_CMATEX_2000_1023.cif
_cod_data_source_block Co1K2O52W12
_cod_original_formula_sum 'Co1 K2 O52 W12'
_cod_database_code 4002257

loop_
_symmetry_equiv_pos_as_xyz
x,y,z
-y,x-y,z+1/3
-x+y,-x,z+2/3

loop_
_atom_site_label
_atom_site_type_symbol
_atom_site_fract_x
_atom_site_fract_y
_atom_site_fract_z
_atom_site_occupancy
_atom_site_U_iso_or_equiv
O24 O-2 0.3969 0.7753 0.0834 1 0.0
W11 W+6 0.44676 0.15304 0.38677 1 0.0
W12 W+6 0.70634 0.15308 0.36526 1 0.0
O34 O-2 0.5853 0.0628 0.2903 1 0.0
O36 O-2 0.6275 0.0929 0.1011 1 0.0
W10 W+6 0.29367 0.84687 0.3651 1 0.0
O29 O-2 0.2723 -0.0934 0.2552 1 0.0
O32 O-2 0.7005 0.0123 0.6668 1 0.0
O12 O-2 0.6844 0.2093 0.2537 1 0.0
O41 O-2 0.4984 -0.0012 0.8169 1 0.0
O50 O-2 0.805 0.804 0.043 1 0.0
O33 O-2 0.2986 -0.0114 0.6665 1 0.0
Co1 Co+3 0.50011 1e-05 0.3761 1 0.0
W9 W+6 0.55323 0.84685 0.38672 1 0.0
W1 W+6 0.58239 0.14952 0.17573 1 0.0
K1 K+1 0.6292 0.2581 0.8752 1 0.0
O21 O-2 0.6219 0.2246 0.6667 1 0.0
O40 O-2 0.476 0.0616 0.4597 1 0.0
O4 O-2 0.5264 -0.0671 0.1399 1 0.0
O14 O-2 0.4658 0.0924 0.6545 1 0.0
O8 O-2 0.3152 0.7901 0.2531 1 0.0
O39 O-2 0.3654 0.092 0.4974 1 0.0
O37 O-2 0.3121 -0.0661 0.4656 1 0.0
O19 O-2 0.6333 -0.0945 0.4964 1 0.0
O22 O-2 0.6032 0.2235 0.083 1 0.0
O52 O-2 0.259 -0.003 0.88 1 0.0
O7 O-2 0.5773 0.7738 0.3564 1 0.0
O46 O-2 0.4644 0.1177 0.8909 1 0.0
O9 O-2 0.4755 0.7915 0.4983 1 0.0
O47 O-2 0.8684 0.1317 0.54 1 0.0
O11 O-2 0.5228 0.2076 0.4958 1 0.0
O23 O-2 0.5329 -0.0939 0.6505 1 0.0
O26 O-2 0.3725 -0.0938 0.1007 1 0.0
O35 O-2 0.6878 -0.0125 0.0832 1 0.0
O30 O-2 0.379 0.0652 0.2876 1 0.0
O15 O-2 0.7287 0.0929 0.2557 1 0.0
O51 O-2 0.801 -0.004 0.379 1 0.0
O10 O-2 0.8052 0.225 0.3968 1 0.0
O17 O-2 0.5333 0.1784 0.2882 1 0.0
O13 O-2 0.1963 0.775 0.3976 1 0.0
O28 O-2 0.3792 0.776 0.668 1 0.0
O42 O-2 0.4997 -0.0007 -0.0655 1 0.0
O20 O-2 0.4676 0.8228 0.2871 1 0.0
O18 O-2 0.6195 -0.0668 0.2864 1 0.0
O31 O-2 0.4157 -0.0596 0.2899 1 0.0
W7 W+6 0.36317 0.99122 0.17837 1 0.0
O43 O-2 0.348 0.8812 0.8614 1 0.0
K2 K+1 0.3706 0.7413 0.876 1 0.0
W8 W+6 0.63684 0.00879 0.17831 1 0.0
O25 O-2 0.3529 0.8216 0.4648 1 0.0
O48 O-2 0.7357 0.8674 0.212 1 0.0
O6 O-2 0.6861 0.066 0.4666 1 0.0
W2 W+6 0.56723 0.14953 0.57632 1 0.0
O1 O-2 0.4199 0.2239 0.3543 1 0.0
O49 O-2 0.742 0 0.877 1 0.0
W5 W+6 0.62811 0.99127 0.57355 1 0.0
O44 O-2 0.534 0.8835 0.8924 1 0.0
W3 W+6 0.43285 0.8504 0.5764 1 0.0
W6 W+6 0.37191 0.0087 0.57362 1 0.0
O5 O-2 0.4743 0.0659 0.14 1 0.0
O3 O-2 0.5912 0.0661 0.6123 1 0.0
O2 O-2 0.4093 -0.0657 0.6127 1 0.0
W4 W+6 0.41755 0.85039 0.17565 1 0.0
O38 O-2 0.5228 -0.0627 0.4602 1 0.0
O45 O-2 0.652 0.1176 0.8582 1 0.0
O27 O-2 0.3108 0.012 0.0836 1 0.0
O16 O-2 0.6456 0.1788 0.4654 1 0.0
